data_7230306
loop_
_publ_author_name
'Goel, Nidhi'
'Kumar, Naresh'

_publ_section_title
;
 A dual-functional luminescent Tb(iii) metal--organic framework for the
 selective sensing of acetone and TNP in water
;
_journal_issue 20
_journal_name_full 'RSC Advances'
_journal_page_first 10746
_journal_paper_doi 10.1039/C7RA13494K
_journal_volume 8
_journal_year 2018
_chemical_formula_moiety 'C23 H18 N5 O8 Tb, C3 H7 N O'
_chemical_formula_sum 'C26 H25 N6 O9 Tb'
_chemical_formula_weight 724.45
_space_group_crystal_system triclinic
_space_group_IT_number 2
_space_group_name_Hall '-P 1'
_space_group_name_H-M_alt 'P -1'
_symmetry_space_group_name_Hall '-P 1'
_symmetry_space_group_name_H-M 'P -1'
_atom_sites_solution_hydrogens geom
_audit_creation_method SHELXL-2014/7
_audit_update_record
;
2017-10-26 deposited with the CCDC.
2018-02-23 downloaded from the CCDC.
;
_cell_angle_alpha 109.254(2)
_cell_angle_beta 100.428(2)
_cell_angle_gamma 108.162(2)
_cell_formula_units_Z 2
_cell_length_a 10.4848(4)
_cell_length_b 10.6394(4)
_cell_length_c 13.7737(5)
_cell_measurement_reflns_used 90
_cell_measurement_temperature 105(2)
_cell_measurement_theta_max 28.315
_cell_measurement_theta_min 2.145
_cell_volume 1307.48(9)
_computing_structure_refinement 'SHELXL-2014/7 (Sheldrick, 2014)'
_diffrn_ambient_temperature 105(2)
_diffrn_measured_fraction_theta_full 1.000
_diffrn_measured_fraction_theta_max 0.999
_diffrn_measurement_device_type 'Bruker D8 Venture CMOS diffractometer'
_diffrn_measurement_method 'phi and omega scans'
_diffrn_radiation_type MoK\a
_diffrn_radiation_wavelength 0.71073
_diffrn_reflns_av_R_equivalents 0.0622
_diffrn_reflns_av_unetI/netI 0.0420
_diffrn_reflns_Laue_measured_fraction_full 1.000
_diffrn_reflns_Laue_measured_fraction_max 0.999
_diffrn_reflns_limit_h_max 13
_diffrn_reflns_limit_h_min -13
_diffrn_reflns_limit_k_max 14
_diffrn_reflns_limit_k_min -14
_diffrn_reflns_limit_l_max 18
_diffrn_reflns_limit_l_min -18
_diffrn_reflns_number 50672
_diffrn_reflns_point_group_measured_fraction_full 1.000
_diffrn_reflns_point_group_measured_fraction_max 0.999
_diffrn_reflns_theta_full 25.242
_diffrn_reflns_theta_max 28.315
_diffrn_reflns_theta_min 2.145
_diffrn_source 'fine-focus sealed tube'
_exptl_absorpt_coefficient_mu 2.772
_exptl_absorpt_correction_type multi-scan
_exptl_absorpt_process_details '(SADABS; Bruker, 2014)'
_exptl_crystal_colour Yellow-orange
_exptl_crystal_density_diffrn 1.840
_exptl_crystal_description Concave
_exptl_crystal_F_000 720
_exptl_crystal_size_max 0.18
_exptl_crystal_size_mid 0.12
_exptl_crystal_size_min 0.09
_exptl_transmission_factor_max 0.779
_exptl_transmission_factor_min 0.678
_refine_diff_density_max 1.904
_refine_diff_density_min -0.957
_refine_diff_density_rms 0.146
_refine_ls_extinction_method none
_refine_ls_goodness_of_fit_ref 0.779
_refine_ls_hydrogen_treatment constr
_refine_ls_matrix_type full
_refine_ls_number_parameters 383
_refine_ls_number_reflns 6491
_refine_ls_number_restraints 0
_refine_ls_restrained_S_all 0.779
_refine_ls_R_factor_all 0.0432
_refine_ls_R_factor_gt 0.0320
_refine_ls_shift/su_max 0.001
_refine_ls_shift/su_mean 0.000
_refine_ls_structure_factor_coef Fsqd
_refine_ls_weighting_details 'w=1/[\s^2^(Fo^2^)+(0.1000P)^2^+0.5808P] where P=(Fo^2^+2Fc^2^)/3'
_refine_ls_weighting_scheme calc
_refine_ls_wR_factor_gt 0.0897
_refine_ls_wR_factor_ref 0.0994
_reflns_Friedel_coverage 0.000
_reflns_number_gt 5654
_reflns_number_total 6491
_reflns_threshold_expression 'I > 2\s(I)'
_cod_data_source_file c7ra13494k2.cif
_cod_data_source_block TPA-MOF
_cod_database_code 7230306
_shelx_shelxl_version_number 2014/7
_shelx_space_group_comment
;
The symmetry employed for this shelxl refinement is uniquely defined
by the following loop, which should always be used as a source of
symmetry information in preference to the above space-group names.
They are only intended as comments.
;
_shelx_estimated_absorpt_t_min 0.677
_shelx_estimated_absorpt_t_max 0.778

loop_
_space_group_symop_operation_xyz
'x, y, z'
'-x, -y, -z'

loop_
_atom_site_label
_atom_site_type_symbol
_atom_site_fract_x
_atom_site_fract_y
_atom_site_fract_z
_atom_site_U_iso_or_equiv
_atom_site_adp_type
_atom_site_occupancy
_atom_site_site_symmetry_order
_atom_site_calc_flag
_atom_site_refinement_flags_posn
_atom_site_refinement_flags_adp
Tb1 Tb 0.58090(2) 0.43469(2) 0.17935(2) 0.00971(7) Uani 1 1 d . .
O1 O 0.5940(3) 0.3665(3) 0.0072(2) 0.0146(6) Uani 1 1 d . .
O2 O 0.5522(3) 0.4497(3) -0.1180(2) 0.0128(5) Uani 1 1 d . .
O3 O 0.3795(3) 0.4361(3) 0.2644(2) 0.0175(6) Uani 1 1 d . .
O4 O 0.3297(3) 0.2630(3) 0.1085(2) 0.0198(6) Uani 1 1 d . .
O5 O 0.8161(3) 0.4562(3) 0.2350(2) 0.0207(6) Uani 1 1 d . .
O6 O 0.4356(3) -0.1815(3) -0.1249(2) 0.0149(6) Uani 1 1 d . .
O7 O 0.4281(3) -0.3023(3) -0.2912(2) 0.0155(6) Uani 1 1 d . .
O8 O 0.1653(4) 0.2706(5) 0.1841(3) 0.0451(10) Uani 1 1 d . .
O9 O 0.8591(4) 0.1711(4) 0.7758(3) 0.0297(7) Uani 1 1 d . .
N1 N 0.6780(3) 0.6311(3) 0.3711(3) 0.0130(6) Uani 1 1 d . .
N2 N 0.7441(3) 0.6915(3) 0.2047(3) 0.0132(6) Uani 1 1 d . .
N3 N 0.2880(4) 0.3225(4) 0.1849(3) 0.0210(7) Uani 1 1 d . .
N4 N 0.5174(3) 0.0615(3) -0.4638(2) 0.0121(6) Uani 1 1 d . .
N5 N 1.0407(4) 0.5239(4) 0.3352(3) 0.0206(7) Uani 1 1 d . .
N6 N 0.8590(4) 0.1879(4) 0.9460(3) 0.0241(8) Uani 1 1 d . .
C1 C 0.6479(4) 0.6030(4) 0.4531(3) 0.0161(8) Uani 1 1 d . .
H1 H 0.6008 0.5044 0.4409 0.019 Uiso 1 1 calc R U
C2 C 0.6816(4) 0.7105(5) 0.5567(3) 0.0181(8) Uani 1 1 d . .
H2 H 0.6583 0.6846 0.6129 0.022 Uiso 1 1 calc R U
C3 C 0.7482(4) 0.8530(5) 0.5761(3) 0.0189(8) Uani 1 1 d . .
H3 H 0.7706 0.9278 0.6455 0.023 Uiso 1 1 calc R U
C4 C 0.7831(4) 0.8870(4) 0.4909(3) 0.0152(8) Uani 1 1 d . .
C5 C 0.8512(4) 1.0348(4) 0.5053(3) 0.0174(8) Uani 1 1 d . .
H5 H 0.8735 1.1121 0.5734 0.021 Uiso 1 1 calc R U
C6 C 0.8835(5) 1.0643(4) 0.4226(3) 0.0205(9) Uani 1 1 d . .
H6 H 0.9287 1.1626 0.4334 0.025 Uiso 1 1 calc R U
C7 C 0.8510(4) 0.9505(4) 0.3189(3) 0.0157(8) Uani 1 1 d . .
C8 C 0.8824(5) 0.9775(4) 0.2310(3) 0.0203(9) Uani 1 1 d . .
H8 H 0.9289 1.0742 0.2389 0.024 Uiso 1 1 calc R U
C9 C 0.8452(4) 0.8629(4) 0.1340(3) 0.0196(8) Uani 1 1 d . .
H9 H 0.8667 0.8791 0.0739 0.024 Uiso 1 1 calc R U
C10 C 0.7753(4) 0.7219(4) 0.1238(3) 0.0165(8) Uani 1 1 d . .
H10 H 0.7489 0.6436 0.0554 0.020 Uiso 1 1 calc R U
C11 C 0.7471(4) 0.7727(4) 0.3897(3) 0.0143(7) Uani 1 1 d . .
C12 C 0.7830(4) 0.8051(4) 0.3019(3) 0.0128(7) Uani 1 1 d . .
C13 C 0.5601(4) 0.3511(4) -0.0899(3) 0.0099(7) Uani 1 1 d . .
C14 C 0.5305(4) 0.2060(4) -0.1768(3) 0.0099(7) Uani 1 1 d . .
C15 C 0.4985(4) 0.0816(4) -0.1549(3) 0.0103(7) Uani 1 1 d . .
H15 H 0.4963 0.0886 -0.0847 0.012 Uiso 1 1 calc R U
C16 C 0.4702(4) -0.0520(4) -0.2372(3) 0.0101(7) Uani 1 1 d . .
C17 C 0.4745(4) -0.0631(4) -0.3404(3) 0.0107(7) Uani 1 1 d . .
H17 H 0.4557 -0.1543 -0.3959 0.013 Uiso 1 1 calc R U
C18 C 0.5064(4) 0.0605(4) -0.3612(3) 0.0116(7) Uani 1 1 d . .
C19 C 0.5332(4) 0.1939(4) -0.2801(3) 0.0122(7) Uani 1 1 d . .
H19 H 0.5536 0.2776 -0.2953 0.015 Uiso 1 1 calc R U
C20 C 0.4418(4) -0.1862(4) -0.2162(3) 0.0102(7) Uani 1 1 d . .
C21 C 0.9425(5) 0.5413(5) 0.2737(3) 0.0216(9) Uani 1 1 d . .
H21 H 0.9699 0.6243 0.2577 0.026 Uiso 1 1 calc R U
C22 C 1.1895(5) 0.6229(5) 0.3746(5) 0.0377(13) Uani 1 1 d . .
H22A H 1.2040 0.6854 0.3355 0.056 Uiso 1 1 calc R U
H22B H 1.2479 0.5666 0.3626 0.056 Uiso 1 1 calc R U
H22C H 1.2166 0.6830 0.4523 0.056 Uiso 1 1 calc R U
C23 C 1.0076(6) 0.3982(5) 0.3615(4) 0.0318(11) Uani 1 1 d . .
H23A H 0.9048 0.3434 0.3357 0.048 Uiso 1 1 calc R U
H23B H 1.0432 0.4306 0.4402 0.048 Uiso 1 1 calc R U
H23C H 1.0524 0.3360 0.3262 0.048 Uiso 1 1 calc R U
C24 C 0.8292(5) 0.1158(6) 0.8422(5) 0.0374(12) Uani 1 1 d . .
H24 H 0.7809 0.0132 0.8135 0.045 Uiso 1 1 calc R U
C25 C 0.8167(6) 0.1170(7) 1.0161(5) 0.0438(14) Uani 1 1 d . .
H25A H 0.7760 0.0114 0.9747 0.066 Uiso 1 1 calc R U
H25B H 0.7460 0.1467 1.0434 0.066 Uiso 1 1 calc R U
H25C H 0.8996 0.1452 1.0772 0.066 Uiso 1 1 calc R U
C26 C 0.9274(7) 0.3444(6) 0.9969(5) 0.0453(14) Uani 1 1 d . .
H26A H 0.9457 0.3813 0.9421 0.068 Uiso 1 1 calc R U
H26B H 1.0172 0.3745 1.0522 0.068 Uiso 1 1 calc R U
H26C H 0.8659 0.3838 1.0310 0.068 Uiso 1 1 calc R U

loop_
_atom_site_aniso_label
_atom_site_aniso_U_11
_atom_site_aniso_U_22
_atom_site_aniso_U_33
_atom_site_aniso_U_23
_atom_site_aniso_U_13
_atom_site_aniso_U_12
Tb1 0.01959(11) 0.00491(10) 0.00608(10) 0.00356(7) 0.00491(7) 0.00485(7)
O1 0.0309(16) 0.0119(13) 0.0075(12) 0.0060(10) 0.0104(11) 0.0122(12)
O2 0.0219(14) 0.0086(12) 0.0121(12) 0.0061(10) 0.0071(11) 0.0084(11)
O3 0.0229(15) 0.0188(14) 0.0148(14) 0.0101(12) 0.0074(12) 0.0094(12)
O4 0.0259(16) 0.0141(14) 0.0148(14) 0.0052(11) 0.0039(12) 0.0048(12)
O5 0.0208(15) 0.0147(14) 0.0248(15) 0.0072(12) 0.0048(12) 0.0072(12)
O6 0.0300(15) 0.0094(13) 0.0091(12) 0.0055(10) 0.0097(11) 0.0089(12)
O7 0.0317(16) 0.0092(13) 0.0106(13) 0.0060(11) 0.0095(12) 0.0106(12)
O8 0.0170(17) 0.062(3) 0.040(2) 0.015(2) 0.0080(15) 0.0032(17)
O9 0.0362(19) 0.0322(19) 0.0204(16) 0.0091(14) 0.0086(14) 0.0152(16)
N1 0.0180(16) 0.0092(15) 0.0124(15) 0.0048(12) 0.0055(13) 0.0056(13)
N2 0.0178(16) 0.0100(15) 0.0127(15) 0.0065(13) 0.0050(13) 0.0048(13)
N3 0.0185(17) 0.028(2) 0.0170(17) 0.0138(16) 0.0047(14) 0.0056(15)
N4 0.0206(16) 0.0117(15) 0.0083(14) 0.0063(12) 0.0071(12) 0.0079(13)
N5 0.0186(17) 0.0151(17) 0.0266(19) 0.0076(15) 0.0057(15) 0.0066(14)
N6 0.0227(19) 0.0201(19) 0.026(2) 0.0085(16) 0.0062(16) 0.0065(16)
C1 0.022(2) 0.0108(18) 0.0150(18) 0.0071(15) 0.0054(16) 0.0048(16)
C2 0.025(2) 0.022(2) 0.0136(18) 0.0108(17) 0.0085(16) 0.0113(18)
C3 0.023(2) 0.016(2) 0.0114(18) -0.0010(15) 0.0034(16) 0.0080(17)
C4 0.021(2) 0.0122(18) 0.0135(18) 0.0050(15) 0.0042(15) 0.0083(16)
C5 0.025(2) 0.0077(17) 0.0155(18) 0.0006(15) 0.0037(16) 0.0069(16)
C6 0.026(2) 0.0071(18) 0.022(2) 0.0039(16) 0.0032(17) 0.0036(16)
C7 0.021(2) 0.0115(18) 0.0152(18) 0.0052(15) 0.0067(16) 0.0065(16)
C8 0.026(2) 0.0095(19) 0.020(2) 0.0083(16) 0.0028(17) 0.0009(16)
C9 0.026(2) 0.017(2) 0.017(2) 0.0104(17) 0.0081(17) 0.0054(17)
C10 0.0194(19) 0.0149(19) 0.0124(18) 0.0057(15) 0.0017(15) 0.0052(16)
C11 0.0176(19) 0.0133(18) 0.0120(18) 0.0058(15) 0.0038(15) 0.0060(15)
C12 0.0179(19) 0.0096(17) 0.0129(17) 0.0053(14) 0.0049(15) 0.0072(15)
C13 0.0148(17) 0.0047(16) 0.0094(16) 0.0005(13) 0.0060(14) 0.0044(14)
C14 0.0131(17) 0.0076(16) 0.0112(17) 0.0037(14) 0.0045(14) 0.0066(14)
C15 0.0156(18) 0.0118(17) 0.0074(16) 0.0060(14) 0.0050(14) 0.0075(15)
C16 0.0160(18) 0.0087(17) 0.0092(16) 0.0065(14) 0.0047(14) 0.0061(14)
C17 0.0184(18) 0.0087(17) 0.0078(16) 0.0040(13) 0.0047(14) 0.0082(14)
C18 0.0148(18) 0.0143(18) 0.0086(16) 0.0054(14) 0.0065(14) 0.0074(15)
C19 0.0187(19) 0.0088(17) 0.0120(17) 0.0065(14) 0.0044(14) 0.0071(15)
C20 0.0133(17) 0.0083(16) 0.0109(16) 0.0053(14) 0.0054(14) 0.0043(14)
C21 0.030(2) 0.014(2) 0.021(2) 0.0064(17) 0.0113(18) 0.0088(18)
C22 0.020(2) 0.019(2) 0.057(4) 0.004(2) 0.005(2) 0.0029(19)
C23 0.039(3) 0.026(3) 0.037(3) 0.019(2) 0.009(2) 0.015(2)
C24 0.028(3) 0.037(3) 0.039(3) 0.007(2) 0.012(2) 0.011(2)
C25 0.043(3) 0.047(4) 0.039(3) 0.021(3) 0.011(3) 0.012(3)
C26 0.054(4) 0.035(3) 0.038(3) 0.010(3) 0.016(3) 0.012(3)

loop_
_atom_type_symbol
_atom_type_description
_atom_type_scat_dispersion_real
_atom_type_scat_dispersion_imag
_atom_type_scat_source
C C 0.0033 0.0016 'International Tables Vol C Tables 4.2.6.8 and 6.1.1.4'
H H 0.0000 0.0000 'International Tables Vol C Tables 4.2.6.8 and 6.1.1.4'
N N 0.0061 0.0033 'International Tables Vol C Tables 4.2.6.8 and 6.1.1.4'
O O 0.0106 0.0060 'International Tables Vol C Tables 4.2.6.8 and 6.1.1.4'
Tb Tb -0.1723 4.1537 'International Tables Vol C Tables 4.2.6.8 and 6.1.1.4'

loop_
_geom_angle_atom_site_label_1
_geom_angle_atom_site_label_2
_geom_angle_atom_site_label_3
_geom_angle
_geom_angle_site_symmetry_1
_geom_angle_site_symmetry_3
O1 Tb1 O2 82.11(9) . 2_665
O1 Tb1 O5 86.77(10) . .
O2 Tb1 O5 141.45(10) 2_665 .
O1 Tb1 O7 128.55(9) . 2_655
O2 Tb1 O7 137.04(9) 2_665 2_655
O5 Tb1 O7 76.93(10) . 2_655
O1 Tb1 O4 90.10(10) . .
O2 Tb1 O4 72.92(9) 2_665 .
O5 Tb1 O4 144.15(10) . .
O7 Tb1 O4 77.34(10) 2_655 .
O1 Tb1 O6 75.27(9) . 2_655
O2 Tb1 O6 136.16(9) 2_665 2_655
O5 Tb1 O6 74.55(10) . 2_655
O7 Tb1 O6 53.44(8) 2_655 2_655
O4 Tb1 O6 70.13(10) . 2_655
O1 Tb1 N1 147.01(10) . .
O2 Tb1 N1 92.20(10) 2_665 .
O5 Tb1 N1 77.59(10) . .
O7 Tb1 N1 76.12(9) 2_655 .
O4 Tb1 N1 119.36(10) . .
O6 Tb1 N1 126.32(9) 2_655 .
O1 Tb1 O3 135.14(10) . .
O2 Tb1 O3 67.88(9) 2_665 .
O5 Tb1 O3 137.13(10) . .
O7 Tb1 O3 69.33(9) 2_655 .
O4 Tb1 O3 50.34(9) . .
O6 Tb1 O3 103.76(9) 2_655 .
N1 Tb1 O3 69.38(10) . .
O1 Tb1 N2 83.81(10) . .
O2 Tb1 N2 69.04(10) 2_665 .
O5 Tb1 N2 73.15(10) . .
O7 Tb1 N2 134.02(10) 2_655 .
O4 Tb1 N2 141.94(10) . .
O6 Tb1 N2 142.20(10) 2_655 .
N1 Tb1 N2 63.98(10) . .
O3 Tb1 N2 113.20(9) . .
O1 Tb1 C20 101.92(10) . 2_655
O2 Tb1 C20 143.18(10) 2_665 2_655
O5 Tb1 C20 75.24(10) . 2_655
O7 Tb1 C20 26.83(9) 2_655 2_655
O4 Tb1 C20 70.52(10) . 2_655
O6 Tb1 C20 26.66(9) 2_655 2_655
N1 Tb1 C20 101.87(10) . 2_655
O3 Tb1 C20 85.42(9) . 2_655
N2 Tb1 C20 147.48(10) . 2_655
O1 Tb1 N3 112.82(10) . .
O2 Tb1 N3 68.00(10) 2_665 .
O5 Tb1 N3 148.81(10) . .
O7 Tb1 N3 71.88(10) 2_655 .
O4 Tb1 N3 24.99(10) . .
O6 Tb1 N3 86.85(10) 2_655 .
N1 Tb1 N3 94.60(10) . .
O3 Tb1 N3 25.36(10) . .
N2 Tb1 N3 130.63(10) . .
C20 Tb1 N3 77.01(10) 2_655 .
C13 O1 Tb1 154.6(2) . .
C13 O2 Tb1 150.6(2) . 2_665
N3 O3 Tb1 93.3(2) . .
N3 O4 Tb1 99.2(2) . .
C21 O5 Tb1 145.1(3) . .
C20 O6 Tb1 90.7(2) . 2_655
C20 O7 Tb1 94.4(2) . 2_655
C1 N1 C11 117.8(3) . .
C1 N1 Tb1 121.6(3) . .
C11 N1 Tb1 120.0(2) . .
C10 N2 C12 117.4(3) . .
C10 N2 Tb1 123.3(3) . .
C12 N2 Tb1 118.6(2) . .
O8 N3 O4 121.8(4) . .
O8 N3 O3 121.0(4) . .
O4 N3 O3 117.2(3) . .
O8 N3 Tb1 177.5(3) . .
O4 N3 Tb1 55.81(19) . .
O3 N3 Tb1 61.36(19) . .
N4 N4 C18 113.7(4) 2_654 .
C21 N5 C23 121.2(4) . .
C21 N5 C22 122.3(4) . .
C23 N5 C22 116.4(4) . .
C24 N6 C26 121.5(5) . .
C24 N6 C25 122.3(5) . .
C26 N6 C25 116.0(4) . .
N1 C1 C2 123.6(4) . .
N1 C1 H1 118.2 . .
C2 C1 H1 118.2 . .
C3 C2 C1 119.4(4) . .
C3 C2 H2 120.3 . .
C1 C2 H2 120.3 . .
C2 C3 C4 118.6(4) . .
C2 C3 H3 120.7 . .
C4 C3 H3 120.7 . .
C11 C4 C3 118.6(4) . .
C11 C4 C5 119.9(4) . .
C3 C4 C5 121.5(4) . .
C6 C5 C4 120.3(4) . .
C6 C5 H5 119.8 . .
C4 C5 H5 119.8 . .
C5 C6 C7 121.3(4) . .
C5 C6 H6 119.4 . .
C7 C6 H6 119.4 . .
C12 C7 C8 117.5(3) . .
C12 C7 C6 119.8(4) . .
C8 C7 C6 122.7(4) . .
C9 C8 C7 119.1(4) . .
C9 C8 H8 120.4 . .
C7 C8 H8 120.4 . .
C8 C9 C10 119.5(4) . .
C8 C9 H9 120.3 . .
C10 C9 H9 120.3 . .
N2 C10 C9 123.4(4) . .
N2 C10 H10 118.3 . .
C9 C10 H10 118.3 . .
N1 C11 C4 122.0(3) . .
N1 C11 C12 118.5(3) . .
C4 C11 C12 119.5(3) . .
N2 C12 C7 123.2(3) . .
N2 C12 C11 117.5(3) . .
C7 C12 C11 119.2(3) . .
O2 C13 O1 124.1(3) . .
O2 C13 C14 118.2(3) . .
O1 C13 C14 117.7(3) . .
C19 C14 C15 119.6(3) . .
C19 C14 C13 120.0(3) . .
C15 C14 C13 120.4(3) . .
C16 C15 C14 119.4(3) . .
C16 C15 H15 120.3 . .
C14 C15 H15 120.3 . .
C15 C16 C17 120.7(3) . .
C15 C16 C20 121.2(3) . .
C17 C16 C20 118.0(3) . .
C18 C17 C16 119.5(3) . .
C18 C17 H17 120.3 . .
C16 C17 H17 120.3 . .
C17 C18 C19 120.3(3) . .
C17 C18 N4 123.8(3) . .
C19 C18 N4 115.9(3) . .
C18 C19 C14 120.6(3) . .
C18 C19 H19 119.7 . .
C14 C19 H19 119.7 . .
O6 C20 O7 121.2(3) . .
O6 C20 C16 120.1(3) . .
O7 C20 C16 118.7(3) . .
O6 C20 Tb1 62.60(19) . 2_655
O7 C20 Tb1 58.76(18) . 2_655
C16 C20 Tb1 173.5(2) . 2_655
O5 C21 N5 124.1(4) . .
O5 C21 H21 118.0 . .
N5 C21 H21 118.0 . .
N5 C22 H22A 109.5 . .
N5 C22 H22B 109.5 . .
H22A C22 H22B 109.5 . .
N5 C22 H22C 109.5 . .
H22A C22 H22C 109.5 . .
H22B C22 H22C 109.5 . .
N5 C23 H23A 109.5 . .
N5 C23 H23B 109.5 . .
H23A C23 H23B 109.5 . .
N5 C23 H23C 109.5 . .
H23A C23 H23C 109.5 . .
H23B C23 H23C 109.5 . .
O9 C24 N6 125.6(5) . .
O9 C24 H24 117.2 . .
N6 C24 H24 117.2 . .
N6 C25 H25A 109.5 . .
N6 C25 H25B 109.5 . .
H25A C25 H25B 109.5 . .
N6 C25 H25C 109.5 . .
H25A C25 H25C 109.5 . .
H25B C25 H25C 109.5 . .
N6 C26 H26A 109.5 . .
N6 C26 H26B 109.5 . .
H26A C26 H26B 109.5 . .
N6 C26 H26C 109.5 . .
H26A C26 H26C 109.5 . .
H26B C26 H26C 109.5 . .

loop_
_geom_bond_atom_site_label_1
_geom_bond_atom_site_label_2
_geom_bond_distance
_geom_bond_site_symmetry_2
Tb1 O1 2.284(2) .
Tb1 O2 2.347(3) 2_665
Tb1 O5 2.360(3) .
Tb1 O7 2.401(3) 2_655
Tb1 O4 2.474(3) .
Tb1 O6 2.486(3) 2_655
Tb1 N1 2.537(3) .
Tb1 O3 2.596(3) .
Tb1 N2 2.599(3) .
Tb1 C20 2.800(4) 2_655
Tb1 N3 2.953(3) .
O1 C13 1.260(4) .
O2 C13 1.251(4) .
O2 Tb1 2.346(3) 2_665
O3 N3 1.267(5) .
O4 N3 1.263(5) .
O5 C21 1.240(5) .
O6 C20 1.257(4) .
O6 Tb1 2.486(3) 2_655
O7 C20 1.268(4) .
O7 Tb1 2.401(3) 2_655
O8 N3 1.228(5) .
O9 C24 1.275(7) .
N1 C1 1.327(5) .
N1 C11 1.363(5) .
N2 C10 1.326(5) .
N2 C12 1.358(5) .
N4 N4 1.244(6) 2_654
N4 C18 1.442(4) .
N5 C21 1.311(6) .
N5 C23 1.454(6) .
N5 C22 1.460(6) .
N6 C24 1.302(7) .
N6 C26 1.443(7) .
N6 C25 1.458(7) .
C1 C2 1.399(6) .
C1 H1 0.9500 .
C2 C3 1.365(6) .
C2 H2 0.9500 .
C3 C4 1.413(6) .
C3 H3 0.9500 .
C4 C11 1.404(5) .
C4 C5 1.437(6) .
C5 C6 1.349(6) .
C5 H5 0.9500 .
C6 C7 1.431(5) .
C6 H6 0.9500 .
C7 C12 1.403(5) .
C7 C8 1.405(6) .
C8 C9 1.365(6) .
C8 H8 0.9500 .
C9 C10 1.396(6) .
C9 H9 0.9500 .
C10 H10 0.9500 .
C11 C12 1.442(5) .
C13 C14 1.504(5) .
C14 C19 1.391(5) .
C14 C15 1.406(5) .
C15 C16 1.395(5) .
C15 H15 0.9500 .
C16 C17 1.398(5) .
C16 C20 1.499(5) .
C17 C18 1.390(5) .
C17 H17 0.9500 .
C18 C19 1.391(5) .
C19 H19 0.9500 .
C20 Tb1 2.800(4) 2_655
C21 H21 0.9500 .
C22 H22A 0.9800 .
C22 H22B 0.9800 .
C22 H22C 0.9800 .
C23 H23A 0.9800 .
C23 H23B 0.9800 .
C23 H23C 0.9800 .
C24 H24 0.9500 .
C25 H25A 0.9800 .
C25 H25B 0.9800 .
C25 H25C 0.9800 .
C26 H26A 0.9800 .
C26 H26B 0.9800 .
C26 H26C 0.9800 .

loop_
_geom_hbond_atom_site_label_D
_geom_hbond_atom_site_label_H
_geom_hbond_atom_site_label_A
_geom_hbond_distance_DH
_geom_hbond_distance_HA
_geom_hbond_distance_DA
_geom_hbond_angle_DHA
_geom_hbond_site_symmetry_A
C25 H25C O8 0.98 2.57 3.480(7) 154.1 1_656
C25 H25B O6 0.98 2.44 3.406(6) 168.2 2_656
C25 H25A O4 0.98 2.53 3.500(7) 172.5 2_656
C23 H23C O8 0.98 2.48 3.350(7) 147.2 1_655
C22 H22B O3 0.98 2.51 3.434(6) 157.5 1_655
C22 H22A O9 0.98 2.63 3.559(7) 158.1 2_766
C21 H21 O9 0.95 2.59 3.475(6) 155.5 2_766
C10 H10 O2 0.95 2.55 3.398(5) 148.0 .
C9 H9 O4 0.95 2.55 3.101(5) 116.9 2_665
C2 H2 O3 0.95 2.45 3.376(5) 163.9 2_666
C1 H1 O7 0.95 2.33 2.984(5) 125.9 2_655
C1 H1 O7 0.95 2.33 2.984(5) 125.9 2_655
C2 H2 O3 0.95 2.45 3.376(5) 163.9 2_666
C9 H9 O4 0.95 2.55 3.101(5) 116.9 2_665
C10 H10 O2 0.95 2.55 3.398(5) 148.0 .
C21 H21 O9 0.95 2.59 3.475(6) 155.5 2_766
C22 H22A O9 0.98 2.63 3.559(7) 158.1 2_766
C22 H22B O3 0.98 2.51 3.434(6) 157.5 1_655
C23 H23C O8 0.98 2.48 3.350(7) 147.2 1_655
C25 H25A O4 0.98 2.53 3.500(7) 172.5 2_656
C25 H25B O6 0.98 2.44 3.406(6) 168.2 2_656
C25 H25C O8 0.98 2.57 3.480(7) 154.1 1_656
C1 H1 O7 0.95 2.33 2.984(5) 125.9 2_655
C2 H2 O3 0.95 2.45 3.376(5) 163.9 2_666
C9 H9 O4 0.95 2.55 3.101(5) 116.9 2_665
C10 H10 O2 0.95 2.55 3.398(5) 148.0 .
C21 H21 O9 0.95 2.59 3.475(6) 155.5 2_766
C22 H22A O9 0.98 2.63 3.559(7) 158.1 2_766
C22 H22B O3 0.98 2.51 3.434(6) 157.5 1_655
C23 H23C O8 0.98 2.48 3.350(7) 147.2 1_655
C25 H25A O4 0.98 2.53 3.500(7) 172.5 2_656
C25 H25B O6 0.98 2.44 3.406(6) 168.2 2_656
C25 H25C O8 0.98 2.57 3.480(7) 154.1 1_656
C1 H1 O7 0.95 2.33 2.984(5) 125.9 2_655
C2 H2 O3 0.95 2.45 3.376(5) 163.9 2_666
C9 H9 O4 0.95 2.55 3.101(5) 116.9 2_665
C10 H10 O2 0.95 2.55 3.398(5) 148.0 .
C21 H21 O9 0.95 2.59 3.475(6) 155.5 2_766
C22 H22A O9 0.98 2.63 3.559(7) 158.1 2_766
C22 H22B O3 0.98 2.51 3.434(6) 157.5 1_655
C23 H23C O8 0.98 2.48 3.350(7) 147.2 1_655
C25 H25A O4 0.98 2.53 3.500(7) 172.5 2_656
C25 H25B O6 0.98 2.44 3.406(6) 168.2 2_656
C25 H25C O8 0.98 2.57 3.480(7) 154.1 1_656

loop_
_geom_torsion_atom_site_label_1
_geom_torsion_atom_site_label_2
_geom_torsion_atom_site_label_3
_geom_torsion_atom_site_label_4
_geom_torsion
_geom_torsion_site_symmetry_1
Tb1 O4 N3 O8 -179.1(4) .
Tb1 O4 N3 O3 -1.2(4) .
Tb1 O3 N3 O8 179.0(4) .
Tb1 O3 N3 O4 1.1(4) .
C11 N1 C1 C2 0.8(6) .
Tb1 N1 C1 C2 -170.5(3) .
N1 C1 C2 C3 0.5(6) .
C1 C2 C3 C4 -1.1(6) .
C2 C3 C4 C11 0.3(6) .
C2 C3 C4 C5 179.0(4) .
C11 C4 C5 C6 -1.4(6) .
C3 C4 C5 C6 180.0(4) .
C4 C5 C6 C7 0.1(6) .
C5 C6 C7 C12 0.6(6) .
C5 C6 C7 C8 179.6(4) .
C12 C7 C8 C9 0.4(6) .
C6 C7 C8 C9 -178.6(4) .
C7 C8 C9 C10 0.8(6) .
C12 N2 C10 C9 -0.1(6) .
Tb1 N2 C10 C9 170.2(3) .
C8 C9 C10 N2 -1.0(6) .
C1 N1 C11 C4 -1.6(6) .
Tb1 N1 C11 C4 169.8(3) .
C1 N1 C11 C12 178.9(3) .
Tb1 N1 C11 C12 -9.7(5) .
C3 C4 C11 N1 1.0(6) .
C5 C4 C11 N1 -177.6(4) .
C3 C4 C11 C12 -179.4(4) .
C5 C4 C11 C12 1.9(6) .
C10 N2 C12 C7 1.4(6) .
Tb1 N2 C12 C7 -169.3(3) .
C10 N2 C12 C11 179.0(3) .
Tb1 N2 C12 C11 8.3(4) .
C8 C7 C12 N2 -1.6(6) .
C6 C7 C12 N2 177.5(4) .
C8 C7 C12 C11 -179.1(4) .
C6 C7 C12 C11 -0.1(6) .
N1 C11 C12 N2 0.7(5) .
C4 C11 C12 N2 -178.8(3) .
N1 C11 C12 C7 178.4(4) .
C4 C11 C12 C7 -1.1(6) .
Tb1 O2 C13 O1 -97.2(6) 2_665
Tb1 O2 C13 C14 84.2(5) 2_665
Tb1 O1 C13 O2 49.3(8) .
Tb1 O1 C13 C14 -132.2(5) .
O2 C13 C14 C19 17.3(5) .
O1 C13 C14 C19 -161.3(3) .
O2 C13 C14 C15 -162.0(3) .
O1 C13 C14 C15 19.3(5) .
C19 C14 C15 C16 0.1(5) .
C13 C14 C15 C16 179.4(3) .
C14 C15 C16 C17 0.6(5) .
C14 C15 C16 C20 177.3(3) .
C15 C16 C17 C18 -0.5(6) .
C20 C16 C17 C18 -177.3(3) .
C16 C17 C18 C19 -0.3(6) .
C16 C17 C18 N4 178.2(3) .
N4 N4 C18 C17 6.3(6) 2_654
N4 N4 C18 C19 -175.1(4) 2_654
C17 C18 C19 C14 1.0(6) .
N4 C18 C19 C14 -177.7(3) .
C15 C14 C19 C18 -0.8(6) .
C13 C14 C19 C18 179.8(3) .
Tb1 O6 C20 O7 5.0(4) 2_655
Tb1 O6 C20 C16 -173.2(3) 2_655
Tb1 O7 C20 O6 -5.1(4) 2_655
Tb1 O7 C20 C16 173.0(3) 2_655
C15 C16 C20 O6 3.9(5) .
C17 C16 C20 O6 -179.3(3) .
C15 C16 C20 O7 -174.3(3) .
C17 C16 C20 O7 2.5(5) .
Tb1 O5 C21 N5 148.9(4) .
C23 N5 C21 O5 1.3(7) .
C22 N5 C21 O5 176.9(4) .
C26 N6 C24 O9 2.3(8) .
C25 N6 C24 O9 177.8(5) .
